data_4065521
loop_
_publ_author_name
'Tay, Boon-Ying'
'Wang, Cun'
'Chia, Sze-Chen'
'Stubbs, Ludger P.'
'Wong, Pui-Kwan'
'van Meurs, Martin'

_publ_section_title
;
 Synthesis of Bis(amino)pyridines by the Stepwise Alkylation of
 Bis(imino)pyridines: An Unexpected and Selective Alkylation of the
 Aminoiminopyridine by AlMe3
;
_journal_issue 21
_journal_name_full Organometallics
_journal_page_first 6028
_journal_paper_doi 10.1021/om200899f
_journal_volume 30
_journal_year 2011
_chemical_formula_moiety 'C50 H79 N3 Si2 Zr '
_chemical_formula_sum 'C50 H79 N3 Si2 Zr'
_chemical_formula_weight 869.59
_space_group_IT_number 62
_symmetry_cell_setting orthorhombic
_symmetry_Int_Tables_number 62
_symmetry_space_group_name_Hall '-P 2ac 2n'
_symmetry_space_group_name_H-M 'P n m a'
_cell_angle_alpha 90
_cell_angle_beta 90
_cell_angle_gamma 90
_cell_formula_units_Z 4
_cell_length_a 24.951(10)
_cell_length_b 13.912(5)
_cell_length_c 14.168(6)
_cell_measurement_reflns_used 10194
_cell_measurement_temperature 110.1
_cell_measurement_theta_max 31.1
_cell_measurement_theta_min 2.1
_cell_volume 4918(3)
_computing_cell_refinement CrystalClear
_computing_data_collection CrystalClear
_computing_data_reduction CrystalStructure
_computing_publication_material 'CrystalStructure 3.6.0'
_computing_structure_refinement CRYSTALS
_computing_structure_solution SIR92
_diffrn_detector_area_resol_mean 14.63
_diffrn_measured_fraction_theta_full 0.8873
_diffrn_measured_fraction_theta_max 0.8873
_diffrn_measurement_device_type 'Rigaku Saturn'
_diffrn_measurement_method \w
_diffrn_radiation_type 'Mo K\a'
_diffrn_radiation_wavelength 0.7107
_diffrn_reflns_av_R_equivalents 0.049
_diffrn_reflns_limit_h_max 20
_diffrn_reflns_limit_h_min -34
_diffrn_reflns_limit_k_max 20
_diffrn_reflns_limit_k_min -17
_diffrn_reflns_limit_l_max 13
_diffrn_reflns_limit_l_min -20
_diffrn_reflns_number 21353
_diffrn_reflns_theta_full 31.12
_diffrn_reflns_theta_max 31.12
_exptl_absorpt_coefficient_mu 0.307
_exptl_absorpt_correction_type none
_exptl_crystal_colour colorless
_exptl_crystal_density_diffrn 1.174
_exptl_crystal_density_method 'not measured'
_exptl_crystal_description block
_exptl_crystal_F_000 1872.00
_exptl_crystal_size_max 0.44
_exptl_crystal_size_mid 0.26
_exptl_crystal_size_min 0.22
_refine_diff_density_max 4.34
_refine_diff_density_min -3.47
_refine_ls_extinction_method none
_refine_ls_goodness_of_fit_ref 3.807
_refine_ls_hydrogen_treatment refall
_refine_ls_number_parameters 346
_refine_ls_number_reflns 14170
_refine_ls_R_factor_gt 0.0820
_refine_ls_shift/su_max 0.0090
_refine_ls_structure_factor_coef F
_refine_ls_weighting_details 'w = 1.0'
_refine_ls_weighting_scheme unit
_refine_ls_wR_factor_ref 0.0800
_reflns_number_gt 14170
_reflns_number_total 20542
_reflns_threshold_expression F^2^>2.0\s(F^2^)
_cod_data_source_file om200899f_si_002.cif
_cod_data_source_block '__A1105001'
_cod_original_cell_volume 4917.7(33)
_cod_original_formula_sum 'C50 H79 N3 Si2 Zr '
_cod_database_code 4065521

loop_
_symmetry_equiv_pos_site_id
_symmetry_equiv_pos_as_xyz
1 +X,+Y,+Z
2 1/2-X,1/2+Y,1/2+Z
3 +X,1/2-Y,+Z
4 1/2-X,-Y,1/2+Z
5 -X,-Y,-Z
6 1/2+X,1/2-Y,1/2-Z
7 -X,1/2+Y,-Z
8 1/2+X,+Y,1/2-Z

loop_
_atom_site_label
_atom_site_type_symbol
_atom_site_fract_x
_atom_site_fract_y
_atom_site_fract_z
_atom_site_U_iso_or_equiv
_atom_site_adp_type
_atom_site_occupancy
_atom_site_symmetry_multiplicity
_atom_site_calc_flag
_atom_site_refinement_flags
Zr(1) Zr 0.862070(10) 0.2500 0.75960(3) 0.02375(9) Uani 1.00 2 d S
Si(2) Si 0.72121(5) 0.2500 0.85549(10) 0.0370(4) Uani 1.00 2 d S
Si(3) Si 0.86300(6) 0.2500 0.48661(11) 0.0565(5) Uani 1.00 2 d S
N(4) N 0.88262(12) 0.2500 0.9170(2) 0.0249(9) Uani 1.00 2 d S
N(5) N 0.88241(9) 0.3922(2) 0.8030(2) 0.0249(6) Uani 1.00 1 d .
C(6) C 0.89205(11) 0.4682(2) 0.7348(2) 0.0279(7) Uani 1.00 1 d .
C(7) C 0.88379(13) 0.3358(2) 1.0621(2) 0.0373(9) Uani 1.00 1 d .
C(8) C 0.88525(11) 0.4246(2) 0.9040(2) 0.0263(7) Uani 1.00 1 d .
C(9) C 0.88400(11) 0.3349(2) 0.9648(2) 0.0271(7) Uani 1.00 1 d .
C(10) C 0.83808(11) 0.4906(2) 0.9312(2) 0.0339(8) Uani 1.00 1 d .
C(11) C 0.99459(12) 0.4291(3) 0.7292(3) 0.0404(9) Uani 1.00 1 d .
C(12) C 0.94497(12) 0.4871(2) 0.7017(2) 0.0326(8) Uani 1.00 1 d .
C(13) C 0.7484(2) 0.250000(10) 0.9768(3) 0.043(1) Uani 1.00 2 d S
C(14) C 0.7721(2) 0.2500 0.7603(3) 0.0304(11) Uani 1.00 2 d S
C(15) C 0.8606(2) 0.5970(2) 0.6304(3) 0.0440(10) Uani 1.00 1 d .
C(16) C 0.84961(12) 0.5248(2) 0.6973(2) 0.0350(9) Uani 1.00 1 d .
C(17) C 0.93679(11) 0.4792(2) 0.9298(2) 0.0375(9) Uani 1.00 1 d .
C(18) C 0.79055(13) 0.5078(3) 0.7179(3) 0.0391(10) Uani 1.00 1 d .
C(19) C 0.7615(1) 0.4730(3) 0.6284(3) 0.0490(11) Uani 1.00 1 d .
C(20) C 0.9532(2) 0.5603(2) 0.6350(2) 0.0428(10) Uani 1.00 1 d .
C(21) C 1.03826(12) 0.4923(3) 0.7757(3) 0.0500(11) Uani 1.00 1 d .
C(22) C 1.01954(13) 0.3801(3) 0.6417(3) 0.0577(13) Uani 1.00 1 d .
C(23) C 0.8867(2) 0.250000(10) 0.6083(4) 0.049(2) Uani 1.00 2 d S
C(24) C 0.67818(12) 0.3603(3) 0.8475(3) 0.0574(13) Uani 1.00 1 d .
C(25) C 0.76213(13) 0.5990(3) 0.7539(3) 0.0555(12) Uani 1.00 1 d .
C(26) C 0.9121(2) 0.6152(3) 0.6006(3) 0.0490(11) Uani 1.00 1 d .
C(27) C 0.8835(2) 0.2500 1.1114(4) 0.044(1) Uani 1.00 2 d S
C(28) C 0.9647(2) 0.750000(10) 0.9824(5) 0.057(2) Uani 1.00 2 d S
C(29) C 0.8677(2) 0.750000(10) 0.9747(5) 0.058(2) Uani 1.00 2 d S
C(30) C 0.8648(3) 0.750000(10) 1.0744(5) 0.063(2) Uani 1.00 2 d S
C(31) C 0.9150(3) 0.7500 0.9288(5) 0.066(2) Uani 1.00 2 d S
C(32) C 0.7921(2) 0.250000(10) 0.4694(5) 0.066(3) Uani 0.80 2 d SP
C(33) C 0.9109(4) 0.750000(10) 1.1225(6) 0.093(3) Uani 1.00 2 d S
C(34) C 0.9217(4) 0.750000(10) 0.8301(5) 0.189(4) Uani 1.00 2 d S
C(35) C 0.9597(3) 0.750000(10) 1.0756(6) 0.079(3) Uani 1.00 2 d S
C(37) C 0.8859(3) 0.1416(8) 0.4319(7) 0.440(7) Uani 1.21 1 d P
H(1) H 0.8477 0.5556 0.9194 0.041 Uiso 1.00 1 c R
H(2) H 0.8301 0.4826 0.9963 0.041 Uiso 1.00 1 c R
H(3) H 0.8074 0.4744 0.8948 0.041 Uiso 1.00 1 c R
H(5) H 0.7531 0.1856 0.9976 0.052 Uiso 1.00 1 c R
H(6) H 0.7242 0.2822 1.0177 0.053 Uiso 1.00 1 c R
H(7) H 0.9632 0.4349 0.9507 0.045 Uiso 1.00 1 c R
H(8) H 0.9293 0.5239 0.9787 0.045 Uiso 1.00 1 c R
H(9) H 0.9496 0.5125 0.8759 0.045 Uiso 1.00 1 c R
H(10) H 0.7478 0.5269 0.5949 0.059 Uiso 1.00 1 c R
H(11) H 0.7327 0.4319 0.6458 0.059 Uiso 1.00 1 c R
H(12) H 0.7861 0.4392 0.5895 0.059 Uiso 1.00 1 c R
H(13) H 1.0618 0.5159 0.7284 0.060 Uiso 1.00 1 c R
H(14) H 1.0579 0.4549 0.8199 0.060 Uiso 1.00 1 c R
H(15) H 1.0219 0.5449 0.8073 0.060 Uiso 1.00 1 c R
H(16) H 1.0036 0.3188 0.6322 0.070 Uiso 1.00 1 c R
H(17) H 1.0570 0.3723 0.6513 0.070 Uiso 1.00 1 c R
H(18) H 1.0133 0.4194 0.5880 0.070 Uiso 1.00 1 c R
H(19) H 0.6426 0.3458 0.8664 0.069 Uiso 1.00 1 c R
H(20) H 0.6778 0.3829 0.7842 0.069 Uiso 1.00 1 c R
H(21) H 0.6925 0.4084 0.8878 0.069 Uiso 1.00 1 c R
H(22) H 0.7648 0.6012 0.8207 0.067 Uiso 1.00 1 c R
H(23) H 0.7255 0.5973 0.7357 0.067 Uiso 1.00 1 c R
H(24) H 0.7788 0.6543 0.7276 0.067 Uiso 1.00 1 c R
H(25) H 0.9240 0.8144 0.8081 0.227 Uiso 1.00 1 c R
H(26) H 0.7820 0.2822 0.9775 0.052 Uiso 1.00 1 c R
H(27) H 0.9087 0.3058 0.6073 0.059 Uiso 1.00 1 c R
H(28) H 0.8934 0.7178 0.7980 0.227 Uiso 1.00 1 c R
H(29) H 0.9546 0.7178 0.8182 0.227 Uiso 1.00 1 c R
H(30) H 0.7795 0.1856 0.4666 0.079 Uiso 1.00 1 c R
H(31) H 0.7833 0.2822 0.4123 0.079 Uiso 1.00 1 c R
H(32) H 0.7756 0.2822 0.5209 0.079 Uiso 1.00 1 c R
H(34) H 0.9211 0.1372 0.4067 0.528 Uiso 1.00 1 c R
H(35) H 0.8637 0.1272 0.3793 0.527 Uiso 1.00 1 c R
H(36) H 0.8835 0.1038 0.4876 0.527 Uiso 1.00 1 c R
H(37) H 0.9988 0.7500 0.9525 0.068 Uiso 1.00 2 c R
H(38) H 0.8354 0.7500 0.9391 0.070 Uiso 1.00 2 c R
H(39) H 0.8314 0.7500 1.1063 0.075 Uiso 1.00 2 c R
H(40) H 0.9105 0.7500 1.1896 0.112 Uiso 1.00 2 c R
H(41) H 0.9916 0.7500 1.1122 0.095 Uiso 1.00 2 c R
H(42) H 0.8837 0.3952 1.0952 0.044 Uiso 1.00 1 c R
H(43) H 0.8319 0.6340 0.6055 0.053 Uiso 1.00 1 c R
H(44) H 0.9886 0.5723 0.6130 0.051 Uiso 1.00 1 c R
H(45) H 0.9190 0.6652 0.5566 0.059 Uiso 1.00 1 c R
H(46) H 0.877(2) 0.2500 1.183(4) 0.05(1) Uiso 1.00 2 c S
H(47) H 0.7666(11) 0.197(2) 0.722(2) 0.042(10) Uiso 1.00 1 c .
H(48) H 0.7850(10) 0.458(2) 0.763(2) 0.023(8) Uiso 1.00 1 c .
H(49) H 0.9828(10) 0.381(2) 0.777(2) 0.025(8) Uiso 1.00 1 c .

loop_
_atom_site_aniso_label
_atom_site_aniso_U_11
_atom_site_aniso_U_22
_atom_site_aniso_U_33
_atom_site_aniso_U_12
_atom_site_aniso_U_13
_atom_site_aniso_U_23
Zr(1) 0.0199(2) 0.0287(2) 0.0227(2) 0.0000 -0.0009(2) 0.0000
Si(2) 0.0225(6) 0.0491(8) 0.0394(8) 0.0000 0.0043(6) 0.0000
Si(3) 0.0465(8) 0.0933(13) 0.0298(7) 0.0000 -0.0007(8) 0.0000
N(4) 0.022(2) 0.029(2) 0.024(2) 0.0000 -0.004(1) 0.0000
N(5) 0.0248(11) 0.0263(12) 0.0236(13) 0.0001(10) -0.0002(10) 0.0018(10)
C(6) 0.033(1) 0.0238(13) 0.027(2) 0.0007(11) -0.0001(13) -0.0009(12)
C(7) 0.049(2) 0.034(2) 0.029(2) -0.004(2) -0.004(2) -0.006(1)
C(8) 0.0261(13) 0.026(2) 0.027(2) -0.0025(12) -0.0002(12) -0.0011(12)
C(9) 0.0263(13) 0.031(2) 0.024(2) 0.0000(12) -0.0019(12) -0.0012(12)
C(10) 0.037(2) 0.035(2) 0.030(2) 0.000(1) 0.001(1) -0.006(1)
C(11) 0.029(2) 0.039(2) 0.052(2) -0.0063(13) 0.009(2) 0.000(2)
C(12) 0.037(2) 0.029(2) 0.031(2) -0.0038(13) 0.006(1) -0.0014(13)
C(13) 0.033(2) 0.040(3) 0.056(3) 0.0000 0.012(2) 0.0000
C(14) 0.024(2) 0.037(2) 0.030(2) 0.0000 -0.002(2) 0.0000
C(15) 0.065(2) 0.030(2) 0.037(2) 0.004(2) -0.008(2) 0.003(1)
C(16) 0.046(2) 0.029(2) 0.030(2) 0.0062(13) -0.003(1) -0.0045(13)
C(17) 0.035(2) 0.041(2) 0.037(2) -0.009(1) -0.003(2) -0.002(2)
C(18) 0.040(2) 0.038(2) 0.039(2) 0.011(2) -0.008(2) 0.000(2)
C(19) 0.055(2) 0.046(2) 0.046(2) 0.010(2) -0.018(2) 0.003(2)
C(20) 0.059(2) 0.034(2) 0.035(2) -0.013(2) 0.013(2) -0.003(2)
C(21) 0.033(2) 0.057(2) 0.061(3) -0.008(2) 0.007(2) 0.003(2)
C(22) 0.041(2) 0.052(3) 0.080(3) -0.008(2) 0.017(2) -0.011(2)
C(23) 0.024(2) 0.083(4) 0.040(3) 0.0000 0.000(2) 0.0000
C(24) 0.034(2) 0.086(3) 0.053(3) 0.020(2) 0.007(2) -0.000(2)
C(25) 0.053(2) 0.052(2) 0.062(3) 0.025(2) -0.005(2) -0.009(2)
C(26) 0.079(3) 0.033(2) 0.035(2) -0.008(2) 0.001(2) 0.007(2)
C(27) 0.061(3) 0.044(3) 0.027(3) 0.0000 -0.002(2) 0.0000
C(28) 0.062(4) 0.036(3) 0.072(5) 0.0000 -0.028(4) 0.0000
C(29) 0.056(3) 0.036(3) 0.083(5) 0.0000 -0.006(4) 0.0000
C(30) 0.064(4) 0.050(4) 0.074(5) 0.0000 -0.017(4) 0.0000
C(31) 0.121(6) 0.029(3) 0.049(4) 0.0000 0.015(4) 0.0000
C(32) 0.112(6) 0.039(4) 0.046(5) 0.0000 -0.058(4) 0.0000
C(33) 0.130(7) 0.067(5) 0.081(6) 0.0000 0.004(6) 0.0000
C(34) 0.49(2) 0.024(4) 0.055(5) 0.0000 -0.000(9) 0.0000
C(35) 0.076(5) 0.063(5) 0.097(7) 0.0000 -0.014(5) 0.0000
C(37) 0.028(8) 0.096(2) 0.052(2) 0.041(10) -0.025(8) -0.061(2)

loop_
_atom_type_symbol
_atom_type_description
_atom_type_scat_dispersion_real
_atom_type_scat_dispersion_imag
_atom_type_scat_source
C C 0.003 0.002
;
International Tables for Crystallography
(1992, Vol. C, Tables 4.2.6.8 and 6.1.1.4)
;
H H 0.000 0.000
;
International Tables for Crystallography
(1992, Vol. C, Table 6.1.1.4)
;
N N 0.006 0.003
;
International Tables for Crystallography
(1992, Vol. C, Tables 4.2.6.8 and 6.1.1.4)
;
Si Si 0.082 0.070
;
International Tables for Crystallography
(1992, Vol. C, Tables 4.2.6.8 and 6.1.1.4)
;
Zr Zr -2.967 0.560
;
International Tables for Crystallography
(1992, Vol. C, Tables 4.2.6.8 and 6.1.1.4)
;

loop_
_geom_angle_atom_site_label_1
_geom_angle_atom_site_label_2
_geom_angle_atom_site_label_3
_geom_angle
_geom_angle_site_symmetry_1
_geom_angle_site_symmetry_2
_geom_angle_site_symmetry_3
N(5) Zr(1) N(4) 70.48(7) . . .
N(5) Zr(1) N(4) 70.48(7) 55503 . .
Zr(1) N(4) C(9) 119.4(2) . . .
Zr(1) N(4) C(9) 119.4(2) . . 55503
C(14) Zr(1) N(4) 102.7(1) . . .
C(23) Zr(1) N(4) 151.1(1) . . .
N(5) Zr(1) N(5) 136.11(9) 55503 . .
Zr(1) N(5) C(6) 121.6(2) . . .
Zr(1) N(5) C(8) 124.3(2) . . .
C(14) Zr(1) N(5) 103.69(7) . . .
C(23) Zr(1) N(5) 102.21(7) . . .
Zr(1) N(5) C(6) 121.6(2) . 55503 55503
Zr(1) N(5) C(8) 124.3(2) . 55503 55503
C(14) Zr(1) N(5) 103.69(7) . . 55503
C(23) Zr(1) N(5) 102.21(7) . . 55503
C(23) Zr(1) C(14) 106.2(2) . . .
Zr(1) C(14) Si(2) 133.5(2) . . .
Zr(1) C(23) Si(3) 145.1(2) . . .
C(14) Si(2) C(13) 115.2(2) . . .
C(24) Si(2) C(13) 105.5(2) . . .
C(24) Si(2) C(13) 105.5(2) 55503 . .
C(24) Si(2) C(14) 110.4(1) . . .
C(24) Si(2) C(14) 110.4(1) 55503 . .
C(24) Si(2) C(24) 109.7(2) 55503 . .
C(32) Si(3) C(23) 116.8(3) . . .
C(37) Si(3) C(23) 107.8(3) . . .
C(37) Si(3) C(23) 107.8(3) 55503 . .
C(37) Si(3) C(32) 104.9(3) . . .
C(37) Si(3) C(32) 104.9(3) 55503 . .
C(37) Si(3) C(37) 115.0(4) 55503 . .
N(4) C(9) C(8) 115.6(3) . . .
C(9) N(4) C(9) 120.3(3) 55503 . .
N(4) C(9) C(7) 120.3(3) . . .
N(4) C(9) C(8) 115.6(3) . 55503 55503
N(4) C(9) C(7) 120.3(3) . 55503 55503
C(8) N(5) C(6) 114.0(2) . . .
N(5) C(6) C(12) 120.4(2) . . .
N(5) C(6) C(16) 121.9(2) . . .
N(5) C(8) C(9) 107.1(2) . . .
N(5) C(8) C(10) 112.4(2) . . .
N(5) C(8) C(17) 114.5(2) . . .
C(6) C(12) C(11) 124.7(3) . . .
C(16) C(6) C(12) 117.7(3) . . .
C(6) C(12) C(20) 119.4(3) . . .
C(6) C(16) C(18) 124.3(3) . . .
C(6) C(16) C(15) 120.1(3) . . .
C(7) C(9) C(8) 124.1(3) . . .
C(27) C(7) C(9) 119.8(3) . . .
C(7) C(27) C(7) 119.3(4) . . 55503
C(10) C(8) C(9) 109.4(2) . . .
C(17) C(8) C(9) 106.8(2) . . .
C(17) C(8) C(10) 106.5(2) . . .
C(11) C(12) C(20) 115.8(3) . . .
C(21) C(11) C(12) 112.2(3) . . .
C(22) C(11) C(12) 110.8(3) . . .
C(22) C(11) C(21) 108.0(3) . . .
C(12) C(20) C(26) 122.2(3) . . .
C(15) C(16) C(18) 115.4(3) . . .
C(26) C(15) C(16) 121.3(3) . . .
C(15) C(26) C(20) 119.3(3) . . .
C(16) C(18) C(19) 110.3(3) . . .
C(16) C(18) C(25) 112.5(3) . . .
C(25) C(18) C(19) 108.3(3) . . .
C(27) C(7) C(9) 119.8(3) . 55503 55503
C(28) C(31) C(29) 119.6(6) . . .
C(28) C(31) C(34) 114.8(7) . . .
C(35) C(28) C(31) 116.2(6) . . .
C(28) C(35) C(33) 124.0(7) . . .
C(31) C(29) C(30) 121.8(6) . . .
C(29) C(30) C(33) 117.8(6) . . .
C(29) C(31) C(34) 125.6(8) . . .
C(30) C(33) C(35) 120.7(8) . . .
Zr(1) C(14) H(47) 98(1) . . .
Zr(1) C(14) H(47) 98(1) . . 55503
Zr(1) C(23) H(27) 99.9662 . . .
Zr(1) C(23) H(27) 99.9662 . . 55503
Si(2) C(13) H(5) 109.4694 . . .
Si(2) C(13) H(5) 109.4694 . . 55503
Si(2) C(13) H(6) 109.4635 . . .
Si(2) C(13) H(6) 109.4635 . . 55503
Si(2) C(13) H(26) 109.4737 . . .
Si(2) C(13) H(26) 109.4737 . . 55503
Si(2) C(14) H(47) 109(1) . . .
Si(2) C(14) H(47) 109(1) . . 55503
Si(2) C(24) H(19) 110.1336 . . .
Si(2) C(24) H(20) 109.4515 . . .
Si(2) C(24) H(21) 108.9095 . . .
Si(2) C(24) H(19) 110.1335 . 55503 55503
Si(2) C(24) H(20) 109.4515 . 55503 55503
Si(2) C(24) H(21) 108.9095 . 55503 55503
Si(3) C(23) H(27) 99.9872 . . .
Si(3) C(23) H(27) 99.9872 . . 55503
Si(3) C(32) H(30) 109.4661 . . .
Si(3) C(32) H(30) 109.4661 . . 55503
Si(3) C(32) H(31) 110.0823 . . .
Si(3) C(32) H(31) 110.0823 . . 55503
Si(3) C(32) H(32) 108.8517 . . .
Si(3) C(32) H(32) 108.8517 . . 55503
Si(3) C(37) H(34) 120.7602 . . .
Si(3) C(37) H(35) 109.3866 . . .
Si(3) C(37) H(36) 94.9904 . . .
Si(3) C(37) H(34) 120.7602 . 55503 55503
Si(3) C(37) H(35) 109.3866 . 55503 55503
Si(3) C(37) H(36) 94.9904 . 55503 55503
H(42) C(7) C(9) 120.1108 . . .
H(42) C(7) C(27) 120.0831 . . .
C(7) C(27) H(46) 120.0(3) . . .
C(8) C(10) H(1) 109.3312 . . .
C(8) C(10) H(2) 109.4360 . . .
C(8) C(10) H(3) 109.7776 . . .
C(8) C(17) H(7) 109.5598 . . .
C(8) C(17) H(8) 109.4379 . . .
C(8) C(17) H(9) 109.4042 . . .
H(2) C(10) H(1) 109.5555 . . .
H(3) C(10) H(1) 109.4691 . . .
H(3) C(10) H(2) 109.2582 . . .
H(49) C(11) C(12) 106(1) . . .
H(49) C(11) C(21) 107(1) . . .
C(11) C(21) H(15) 109.5782 . . .
C(11) C(21) H(13) 109.3231 . . .
C(11) C(21) H(14) 109.3927 . . .
H(49) C(11) C(22) 111(1) . . .
C(11) C(22) H(16) 109.9845 . . .
C(11) C(22) H(17) 109.4329 . . .
C(11) C(22) H(18) 108.7703 . . .
C(12) C(20) H(44) 118.9235 . . .
H(5) C(13) H(5) 141.0612 55503 . .
H(6) C(13) H(5) 109.4792 . . .
H(6) C(13) H(5) 56.2641 55503 . .
H(26) C(13) H(5) 109.4618 . . .
H(26) C(13) H(5) 56.2463 55503 . .
H(6) C(13) H(5) 56.2641 . . 55503
H(6) C(13) H(5) 109.4792 55503 . 55503
H(26) C(13) H(5) 56.2463 . . 55503
H(26) C(13) H(5) 109.4618 55503 . 55503
H(6) C(13) H(6) 56.2463 55503 . .
H(26) C(13) H(6) 109.4798 . . .
H(26) C(13) H(6) 141.0628 55503 . .
H(26) C(13) H(6) 141.0628 . . 55503
H(26) C(13) H(6) 109.4798 55503 . 55503
H(26) C(13) H(26) 56.2444 55503 . .
H(47) C(14) H(47) 104(2) 55503 . .
H(43) C(15) C(16) 119.3677 . . .
H(43) C(15) C(26) 119.3206 . . .
C(15) C(26) H(45) 120.3624 . . .
C(16) C(18) H(48) 112(1) . . .
H(8) C(17) H(7) 109.4673 . . .
H(9) C(17) H(7) 109.4744 . . .
H(9) C(17) H(8) 109.4837 . . .
H(48) C(18) C(19) 104(1) . . .
C(18) C(19) H(12) 109.1626 . . .
C(18) C(19) H(11) 109.3522 . . .
C(18) C(19) H(10) 109.4194 . . .
H(48) C(18) C(25) 107(1) . . .
C(18) C(25) H(22) 108.9090 . . .
C(18) C(25) H(24) 109.6127 . . .
C(18) C(25) H(23) 109.4021 . . .
H(12) C(19) H(10) 109.4681 . . .
H(11) C(19) H(10) 109.5328 . . .
H(12) C(19) H(11) 109.8908 . . .
H(44) C(20) C(26) 118.8694 . . .
C(20) C(26) H(45) 120.3601 . . .
H(15) C(21) H(13) 109.4743 . . .
H(14) C(21) H(13) 109.5640 . . .
H(15) C(21) H(14) 109.4950 . . .
H(17) C(22) H(16) 109.1945 . . .
H(18) C(22) H(16) 109.4760 . . .
H(18) C(22) H(17) 109.9713 . . .
H(27) C(23) H(27) 109.4532 55503 . .
H(20) C(24) H(19) 109.1499 . . .
H(21) C(24) H(19) 109.4744 . . .
H(21) C(24) H(20) 109.7098 . . .
H(24) C(25) H(22) 109.4735 . . .
H(23) C(25) H(22) 109.7290 . . .
H(24) C(25) H(23) 109.6985 . . .
C(27) C(7) H(42) 120.0831 . 55503 55503
H(46) C(27) C(7) 120.0(3) . . 55503
H(37) C(28) C(31) 122.0211 . . .
H(37) C(28) C(35) 121.8049 . . .
C(28) C(35) H(41) 117.7003 . . .
H(38) C(29) C(30) 119.0920 . . .
C(29) C(30) H(39) 121.3564 . . .
H(38) C(29) C(31) 119.1511 . . .
C(30) C(33) H(40) 120.1057 . . .
H(39) C(30) C(33) 120.8630 . . .
C(31) C(34) H(25) 109.4287 . . 56503
C(31) C(34) H(28) 112.8316 . . .
C(31) C(34) H(28) 112.8316 . . 56503
C(31) C(34) H(29) 106.0823 . . .
C(31) C(34) H(25) 109.4287 . . .
C(31) C(34) H(29) 106.0823 . . 56503
H(30) C(32) H(30) 141.0646 55503 . .
H(31) C(32) H(30) 109.4742 . . .
H(31) C(32) H(30) 56.2567 55503 . .
H(32) C(32) H(30) 109.4732 . . .
H(32) C(32) H(30) 56.2508 55503 . .
H(31) C(32) H(30) 56.2567 . . 55503
H(31) C(32) H(30) 109.4742 55503 . 55503
H(32) C(32) H(30) 56.2508 . . 55503
H(32) C(32) H(30) 109.4732 55503 . 55503
H(31) C(32) H(31) 56.2474 55503 . .
H(32) C(32) H(31) 109.4774 . . .
H(32) C(32) H(31) 141.0652 55503 . .
H(32) C(32) H(31) 141.0652 . . 55503
H(32) C(32) H(31) 109.4774 55503 . 55503
H(32) C(32) H(32) 56.2522 55503 . .
H(40) C(33) C(35) 119.2037 . . .
C(33) C(35) H(41) 118.3296 . . .
H(25) C(34) H(25) 141.0482 56503 . .
H(28) C(34) H(25) 109.4700 . . .
H(28) C(34) H(25) 56.2593 56503 . .
H(29) C(34) H(25) 109.4644 . . .
H(29) C(34) H(25) 56.2486 56503 . .
H(28) C(34) H(25) 56.2593 . . 56503
H(28) C(34) H(25) 109.4700 56503 . 56503
H(29) C(34) H(25) 56.2486 . . 56503
H(29) C(34) H(25) 109.4644 56503 . 56503
H(28) C(34) H(28) 56.2431 56503 . .
H(29) C(34) H(28) 109.4797 . . .
H(29) C(34) H(28) 141.0627 56503 . .
H(29) C(34) H(28) 141.0627 . . 56503
H(29) C(34) H(28) 109.4797 56503 . 56503
H(29) C(34) H(29) 56.2475 56503 . .
H(35) C(37) H(34) 103.2746 . . .
H(36) C(37) H(34) 109.4787 . . .
H(36) C(37) H(35) 120.0288 . . .

loop_
_geom_bond_atom_site_label_1
_geom_bond_atom_site_label_2
_geom_bond_distance
_geom_bond_site_symmetry_2
Zr(1) N(4) 2.288(3) .
Zr(1) N(5) 2.133(2) .
Zr(1) N(5) 2.133(2) 55503
Zr(1) C(14) 2.245(4) .
Zr(1) C(23) 2.230(5) .
Si(2) C(13) 1.849(5) .
Si(2) C(14) 1.853(5) .
Si(2) C(24) 1.876(4) .
Si(2) C(24) 1.876(4) 55503
Si(3) C(23) 1.822(5) .
Si(3) C(32) 1.787(6) .
Si(3) C(37) 1.79(1) .
Si(3) C(37) 1.79(1) 55503
N(4) C(9) 1.362(3) .
N(4) C(9) 1.362(3) 55503
N(5) C(6) 1.452(4) .
N(5) C(8) 1.502(4) .
C(6) C(12) 1.426(4) .
C(6) C(16) 1.422(4) .
C(7) C(9) 1.379(4) .
C(7) C(27) 1.383(4) .
C(8) C(9) 1.517(4) .
C(8) C(10) 1.542(4) .
C(8) C(17) 1.538(4) .
C(11) C(12) 1.529(4) .
C(11) C(21) 1.548(5) .
C(11) C(22) 1.545(6) .
C(12) C(20) 1.404(5) .
C(15) C(16) 1.408(5) .
C(15) C(26) 1.375(5) .
C(16) C(18) 1.521(4) .
C(18) C(19) 1.540(5) .
C(18) C(25) 1.541(5) .
C(20) C(26) 1.369(5) .
C(27) C(7) 1.383(4) 55503
C(28) C(31) 1.45(1) .
C(28) C(35) 1.33(1) .
C(29) C(30) 1.41(1) .
C(29) C(31) 1.35(1) .
C(30) C(33) 1.34(1) .
C(31) C(34) 1.41(1) .
C(33) C(35) 1.39(1) .
C(7) H(42) 0.9500 .
C(10) H(1) 0.9500 .
C(10) H(2) 0.9500 .
C(10) H(3) 0.9499 .
C(11) H(49) 1.00(3) .
C(13) H(5) 0.9500 .
C(13) H(5) 0.9500 55503
C(13) H(6) 0.9500 .
C(13) H(6) 0.9500 55503
C(13) H(26) 0.9501 .
C(13) H(26) 0.9501 55503
C(14) H(47) 0.93(3) .
C(14) H(47) 0.93(3) 55503
C(15) H(43) 0.9500 .
C(17) H(7) 0.9500 .
C(17) H(8) 0.9500 .
C(17) H(9) 0.9499 .
C(18) H(48) 0.95(3) .
C(19) H(10) 0.9501 .
C(19) H(11) 0.9501 .
C(19) H(12) 0.9501 .
C(20) H(44) 0.9499 .
C(21) H(13) 0.9500 .
C(21) H(14) 0.9501 .
C(21) H(15) 0.9500 .
C(22) H(16) 0.9500 .
C(22) H(17) 0.9501 .
C(22) H(18) 0.9500 .
C(23) H(27) 0.9500 .
C(23) H(27) 0.9500 55503
C(24) H(19) 0.9500 .
C(24) H(20) 0.9500 .
C(24) H(21) 0.9500 .
C(25) H(22) 0.9500 .
C(25) H(23) 0.9500 .
C(25) H(24) 0.9500 .
C(26) H(45) 0.9500 .
C(27) H(46) 1.02(5) .
C(28) H(37) 0.9500 .
C(29) H(38) 0.9501 .
C(30) H(39) 0.9500 .
C(32) H(30) 0.9499 .
C(32) H(30) 0.9499 55503
C(32) H(31) 0.9500 .
C(32) H(31) 0.9500 55503
C(32) H(32) 0.9499 .
C(32) H(32) 0.9499 55503
C(33) H(40) 0.9500 .
C(34) H(25) 0.9500 .
C(34) H(25) 0.9500 56503
C(34) H(28) 0.9501 .
C(34) H(28) 0.9501 56503
C(34) H(29) 0.9500 .
C(34) H(29) 0.9500 56503
C(35) H(41) 0.9499 .
C(37) H(34) 0.9501 .
C(37) H(35) 0.9499 .
C(37) H(36) 0.9501 .

loop_
_geom_contact_atom_site_label_1
_geom_contact_atom_site_label_2
_geom_contact_distance
_geom_contact_site_symmetry_2
Zr(1) C(6) 3.146(3) .
Zr(1) C(6) 3.146(3) 55503
Zr(1) C(8) 3.227(3) .
Zr(1) C(8) 3.227(3) 55503
Zr(1) C(9) 3.185(3) .
Zr(1) C(9) 3.185(3) 55503
N(4) N(5) 2.554(3) .
N(4) N(5) 2.554(3) 55503
N(4) C(7) 2.377(4) .
N(4) C(7) 2.377(4) 55503
N(4) C(8) 2.436(3) .
N(4) C(8) 2.436(3) 55503
N(4) C(10) 3.533(3) .
N(4) C(10) 3.533(3) 55503
N(4) C(13) 3.453(5) .
N(4) C(14) 3.540(5) .
N(4) C(17) 3.468(3) .
N(4) C(17) 3.468(3) 55503
N(4) C(27) 2.754(6) .
N(5) C(9) 2.427(4) .
N(5) C(10) 2.529(4) .
N(5) C(11) 3.032(4) .
N(5) C(12) 2.498(4) .
N(5) C(14) 3.443(4) .
N(5) C(16) 2.513(4) .
N(5) C(17) 2.556(4) .
N(5) C(18) 3.048(4) .
N(5) C(23) 3.396(5) .
C(6) C(8) 2.478(4) .
C(6) C(10) 3.106(4) .
C(6) C(11) 2.617(4) .
C(6) C(15) 2.452(4) .
C(6) C(17) 2.984(4) .
C(6) C(18) 2.603(4) .
C(6) C(19) 3.591(4) .
C(6) C(20) 2.444(4) .
C(6) C(23) 3.528(4) .
C(6) C(26) 2.836(5) .
C(7) C(7) 2.387(5) 55503
C(7) C(8) 2.559(4) .
C(7) C(9) 2.746(4) 55503
C(7) C(10) 3.063(4) .
C(7) C(17) 3.040(5) .
C(8) C(12) 3.345(4) .
C(8) C(16) 3.363(4) .
C(9) C(7) 2.746(4) 55503
C(9) C(9) 2.362(4) 55503
C(9) C(10) 2.497(4) .
C(9) C(13) 3.586(5) .
C(9) C(17) 2.451(4) .
C(9) C(27) 2.389(5) .
C(10) C(16) 3.360(5) .
C(10) C(17) 2.468(4) .
C(10) C(18) 3.254(5) .
C(10) C(25) 3.490(5) .
C(11) C(17) 3.263(5) .
C(11) C(20) 2.486(5) .
C(12) C(15) 2.790(5) .
C(12) C(16) 2.437(4) .
C(12) C(17) 3.240(5) .
C(12) C(21) 2.554(4) .
C(12) C(22) 2.530(5) .
C(12) C(26) 2.428(5) .
C(13) C(9) 3.586(5) 55503
C(13) C(14) 3.125(7) .
C(13) C(24) 2.965(5) .
C(13) C(24) 2.965(5) 55503
C(14) N(5) 3.443(4) 55503
C(14) C(23) 3.579(6) .
C(14) C(24) 3.062(5) .
C(14) C(24) 3.062(5) 55503
C(15) C(18) 2.476(5) .
C(15) C(19) 3.016(5) .
C(15) C(20) 2.368(5) .
C(15) C(25) 3.016(5) .
C(16) C(19) 2.512(5) .
C(16) C(20) 2.776(5) .
C(16) C(25) 2.545(5) .
C(16) C(26) 2.426(5) .
C(17) C(21) 3.348(5) .
C(19) C(25) 2.497(5) .
C(20) C(21) 3.061(5) .
C(20) C(22) 3.005(5) .
C(21) C(22) 2.502(6) .
C(23) N(5) 3.396(5) 55503
C(23) C(6) 3.528(4) 55503
C(23) C(32) 3.074(8) .
C(23) C(37) 2.92(1) .
C(23) C(37) 2.92(1) 55503
C(24) C(24) 3.069(6) 55503
C(27) C(9) 2.389(5) 55503
C(28) C(29) 2.421(8) .
C(28) C(30) 2.811(9) .
C(28) C(33) 2.40(1) .
C(28) C(34) 2.41(1) .
C(29) C(33) 2.36(1) .
C(29) C(34) 2.45(1) .
C(29) C(35) 2.70(1) .
C(30) C(31) 2.41(1) .
C(30) C(35) 2.37(1) .
C(31) C(33) 2.75(1) .
C(31) C(35) 2.36(1) .
C(32) C(37) 2.834(9) .
C(32) C(37) 2.834(9) 55503
C(37) C(37) 3.02(1) 55503
Zr(1) H(27) 2.5708 .
Zr(1) H(27) 2.5708 55503
Zr(1) H(47) 2.55(3) .
Zr(1) H(47) 2.55(3) 55503
Zr(1) H(48) 3.48(3) .
Zr(1) H(48) 3.48(3) 55503
Zr(1) H(49) 3.53(3) .
Zr(1) H(49) 3.53(3) 55503
Si(2) H(5) 2.3433 .
Si(2) H(5) 2.3433 55503
Si(2) H(6) 2.3432 .
Si(2) H(6) 2.3432 55503
Si(2) H(19) 2.3770 .
Si(2) H(19) 2.3770 55503
Si(2) H(20) 2.3686 .
Si(2) H(20) 2.3686 55503
Si(2) H(21) 2.3619 .
Si(2) H(21) 2.3619 55503
Si(2) H(26) 2.3434 .
Si(2) H(26) 2.3434 55503
Si(2) H(47) 2.33(3) .
Si(2) H(47) 2.33(3) 55503
Si(2) H(48) 3.55(3) .
Si(2) H(48) 3.55(3) 55503
Si(3) H(12) 3.5687 .
Si(3) H(12) 3.5687 55503
Si(3) H(27) 2.1963 .
Si(3) H(27) 2.1963 55503
Si(3) H(30) 2.2859 .
Si(3) H(30) 2.2859 55503
Si(3) H(31) 2.2935 .
Si(3) H(31) 2.2935 55503
Si(3) H(32) 2.2784 .
Si(3) H(32) 2.2784 55503
Si(3) H(34) 2.4172 .
Si(3) H(34) 2.4172 55503
Si(3) H(35) 2.2873 .
Si(3) H(35) 2.2873 55503
Si(3) H(36) 2.0975 .
Si(3) H(36) 2.0975 55503
N(4) H(5) 3.5422 .
N(4) H(5) 3.5422 55503
N(4) H(7) 3.3001 .
N(4) H(7) 3.3001 55503
N(4) H(26) 2.6897 .
N(4) H(26) 2.6897 55503
N(4) H(42) 3.2333 .
N(4) H(42) 3.2333 55503
N(5) H(1) 2.9392 .
N(5) H(2) 3.2839 .
N(5) H(3) 2.5504 .
N(5) H(7) 2.9669 .
N(5) H(8) 3.3055 .
N(5) H(9) 2.5853 .
N(5) H(27) 3.0920 .
N(5) H(47) 3.35(3) 55503
N(5) H(48) 2.66(3) .
N(5) H(49) 2.54(3) .
C(6) H(1) 3.0891 .
C(6) H(3) 3.0999 .
C(6) H(7) 3.5679 .
C(6) H(9) 2.5377 .
C(6) H(12) 3.3747 .
C(6) H(15) 3.5616 .
C(6) H(25) 3.2957 56503
C(6) H(27) 2.9229 .
C(6) H(28) 3.5859 .
C(6) H(43) 3.3057 .
C(6) H(44) 3.2974 .
C(6) H(48) 2.70(3) .
C(6) H(49) 2.64(3) .
C(7) H(2) 2.6147 .
C(7) H(5) 3.3990 55503
C(7) H(7) 2.8843 .
C(7) H(8) 3.0875 .
C(7) H(26) 2.9050 .
C(7) H(26) 3.2522 55503
C(7) H(42) 3.2468 55503
C(7) H(46) 2.09(4) .
C(8) H(1) 2.0616 .
C(8) H(2) 2.0629 .
C(8) H(3) 2.0668 .
C(8) H(7) 2.0605 .
C(8) H(8) 2.0591 .
C(8) H(9) 2.0587 .
C(8) H(26) 3.4120 .
C(8) H(42) 2.7407 .
C(8) H(48) 3.23(3) .
C(8) H(49) 3.09(3) .
C(9) H(1) 3.2655 .
C(9) H(2) 2.4961 .
C(9) H(3) 2.8989 .
C(9) H(5) 3.3109 55503
C(9) H(7) 2.4256 .
C(9) H(8) 2.8689 .
C(9) H(9) 3.2215 .
C(9) H(26) 2.6539 .
C(9) H(26) 3.0262 55503
C(9) H(42) 2.0293 .
C(9) H(46) 3.31(5) .
C(10) H(5) 3.3749 55503
C(10) H(7) 3.2293 .
C(10) H(8) 2.4185 .
C(10) H(9) 2.9080 .
C(10) H(10) 3.1674 66504
C(10) H(22) 2.8572 .
C(10) H(26) 3.2853 .
C(10) H(42) 2.9085 .
C(10) H(48) 2.76(3) .
C(11) H(7) 3.2360 .
C(11) H(9) 2.6312 .
C(11) H(13) 2.0666 .
C(11) H(14) 2.0675 .
C(11) H(15) 2.0696 .
C(11) H(16) 2.0718 .
C(11) H(17) 2.0654 .
C(11) H(18) 2.0576 .
C(11) H(27) 3.2437 .
C(11) H(44) 2.5880 .
C(12) H(9) 2.4953 .
C(12) H(13) 2.9669 .
C(12) H(14) 3.3080 .
C(12) H(15) 2.5622 .
C(12) H(16) 2.9317 .
C(12) H(17) 3.2975 .
C(12) H(18) 2.5267 .
C(12) H(25) 3.1891 56503
C(12) H(27) 2.9961 .
C(12) H(44) 2.0409 .
C(12) H(45) 3.2835 .
C(12) H(49) 2.06(3) .
C(13) H(10) 3.5270 64502
C(13) H(10) 3.5270 66504
C(13) H(19) 3.3475 .
C(13) H(19) 3.3475 55503
C(13) H(21) 2.8977 .
C(13) H(21) 2.8977 55503
C(13) H(43) 3.1537 64502
C(13) H(43) 3.1537 66504
C(14) H(5) 3.5120 .
C(14) H(5) 3.5120 55503
C(14) H(11) 3.1619 .
C(14) H(11) 3.1619 55503
C(14) H(12) 3.5924 .
C(14) H(12) 3.5924 55503
C(14) H(20) 3.0110 .
C(14) H(20) 3.0110 55503
C(14) H(21) 3.4730 .
C(14) H(21) 3.4730 55503
C(14) H(26) 3.1199 .
C(14) H(26) 3.1199 55503
C(14) H(32) 3.4219 .
C(14) H(32) 3.4219 55503
C(14) H(39) 3.3797 64402
C(14) H(48) 2.91(3) .
C(14) H(48) 2.91(3) 55503
C(15) H(6) 3.1385 66404
C(15) H(10) 3.0209 .
C(15) H(12) 2.9342 .
C(15) H(24) 2.5875 .
C(15) H(25) 3.2186 56503
C(15) H(28) 3.0218 .
C(15) H(28) 3.5978 56503
C(15) H(36) 3.4960 55503
C(15) H(44) 3.2214 .
C(15) H(45) 2.0283 .
C(15) H(48) 3.29(3) .
C(16) H(1) 3.1764 .
C(16) H(3) 3.0716 .
C(16) H(9) 3.5585 .
C(16) H(10) 2.9251 .
C(16) H(11) 3.2721 .
C(16) H(12) 2.5016 .
C(16) H(22) 2.9449 .
C(16) H(23) 3.3024 .
C(16) H(24) 2.5598 .
C(16) H(25) 3.3046 56503
C(16) H(28) 3.2320 .
C(16) H(36) 3.5683 55503
C(16) H(43) 2.0483 .
C(16) H(45) 3.2834 .
C(16) H(48) 2.08(3) .
C(17) H(1) 2.4694 .
C(17) H(2) 2.8238 .
C(17) H(3) 3.2672 .
C(17) H(14) 3.4160 .
C(17) H(15) 2.8905 .
C(17) H(25) 3.3650 56503
C(17) H(42) 2.9349 .
C(17) H(49) 2.81(3) .
C(18) H(1) 3.2586 .
C(18) H(3) 2.5834 .
C(18) H(10) 2.0605 .
C(18) H(11) 2.0597 .
C(18) H(12) 2.0574 .
C(18) H(20) 3.4365 .
C(18) H(22) 2.0553 .
C(18) H(23) 2.0611 .
C(18) H(24) 2.0635 .
C(18) H(43) 2.5854 .
C(18) H(47) 2.91(3) 55503
C(19) H(2) 3.0173 66404
C(19) H(5) 3.5086 65402
C(19) H(20) 3.2861 .
C(19) H(22) 3.2579 .
C(19) H(23) 2.4710 .
C(19) H(24) 2.9199 .
C(19) H(30) 3.2136 55503
C(19) H(32) 3.0808 .
C(19) H(43) 2.8653 .
C(19) H(47) 2.71(3) 55503
C(19) H(48) 2.01(3) .
C(20) H(9) 3.4780 .
C(20) H(13) 3.0779 .
C(20) H(15) 2.9896 .
C(20) H(16) 3.5873 .
C(20) H(18) 2.5549 .
C(20) H(25) 3.0961 56503
C(20) H(28) 3.5155 .
C(20) H(29) 3.3973 .
C(20) H(36) 3.5491 55503
C(20) H(43) 3.2234 .
C(20) H(45) 2.0230 .
C(20) H(49) 3.29(3) .
C(21) H(7) 3.2081 .
C(21) H(9) 2.6421 .
C(21) H(16) 3.2720 .
C(21) H(17) 2.4726 .
C(21) H(18) 2.9132 .
C(21) H(44) 2.8434 .
C(21) H(49) 2.08(3) .
C(22) H(13) 2.4872 .
C(22) H(14) 2.8927 .
C(22) H(15) 3.2803 .
C(22) H(16) 2.7991 55503
C(22) H(19) 3.1085 55608
C(22) H(27) 2.9934 .
C(22) H(44) 2.8124 .
C(22) H(49) 2.13(3) .
C(23) H(16) 3.0895 .
C(23) H(16) 3.0895 55503
C(23) H(30) 3.4624 .
C(23) H(30) 3.4624 55503
C(23) H(32) 3.0683 .
C(23) H(32) 3.0683 55503
C(23) H(34) 3.3695 .
C(23) H(34) 3.3695 55503
C(23) H(36) 2.6580 .
C(23) H(36) 2.6580 55503
C(23) H(47) 3.48(3) .
C(23) H(47) 3.48(3) 55503
C(24) H(5) 2.9035 55503
C(24) H(6) 2.8845 .
C(24) H(6) 3.3270 55503
C(24) H(11) 3.3179 .
C(24) H(17) 3.0287 45608
C(24) H(19) 3.0136 55503
C(24) H(20) 3.5003 55503
C(24) H(26) 3.3600 .
C(24) H(40) 3.5008 64402
C(24) H(47) 2.95(3) 55503
C(24) H(48) 3.22(3) .
C(25) H(1) 3.2278 .
C(25) H(3) 2.8759 .
C(25) H(10) 2.4913 .
C(25) H(11) 2.8797 .
C(25) H(12) 3.2748 .
C(25) H(24) 3.4763 56503
C(25) H(30) 3.4076 65502
C(25) H(31) 3.5798 65502
C(25) H(31) 3.0089 66504
C(25) H(43) 2.7725 .
C(25) H(48) 2.05(3) .
C(26) H(25) 3.1131 56503
C(26) H(28) 3.1740 .
C(26) H(29) 3.5594 .
C(26) H(36) 3.5138 55503
C(26) H(43) 2.0181 .
C(26) H(44) 2.0082 .
C(26) H(45) 3.1240 56503
C(27) H(26) 3.1949 .
C(27) H(26) 3.1949 55503
C(27) H(42) 2.0324 .
C(27) H(42) 2.0324 55503
C(28) H(8) 3.2674 .
C(28) H(8) 3.2674 56503
C(28) H(25) 2.8157 .
C(28) H(25) 2.8157 56503
C(28) H(28) 3.1911 .
C(28) H(28) 3.1911 56503
C(28) H(29) 2.3818 .
C(28) H(29) 2.3818 56503
C(28) H(38) 3.2824 .
C(28) H(40) 3.2312 .
C(28) H(41) 1.9579 .
C(29) H(1) 2.8598 .
C(29) H(1) 2.8598 56503
C(29) H(8) 3.5014 .
C(29) H(8) 3.5014 56503
C(29) H(25) 2.8885 .
C(29) H(25) 2.8885 56503
C(29) H(28) 2.6226 .
C(29) H(28) 2.6226 56503
C(29) H(29) 3.1317 .
C(29) H(29) 3.1317 56503
C(29) H(37) 3.2846 .
C(29) H(39) 2.0741 .
C(29) H(40) 3.2265 .
C(30) H(1) 3.5100 .
C(30) H(1) 3.5100 56503
C(30) H(38) 2.0519 .
C(30) H(40) 1.9905 .
C(30) H(41) 3.2083 .
C(31) H(1) 3.1870 .
C(31) H(1) 3.1870 56503
C(31) H(8) 3.2439 .
C(31) H(8) 3.2439 56503
C(31) H(9) 3.4960 .
C(31) H(9) 3.4960 56503
C(31) H(25) 1.9429 .
C(31) H(25) 1.9429 56503
C(31) H(28) 1.9807 .
C(31) H(28) 1.9807 56503
C(31) H(29) 1.9042 .
C(31) H(29) 1.9042 56503
C(31) H(37) 2.1161 .
C(31) H(38) 1.9915 .
C(31) H(39) 3.2688 .
C(31) H(41) 3.2256 .
C(32) H(12) 3.1382 .
C(32) H(12) 3.1382 55503
C(32) H(22) 3.2756 64402
C(32) H(22) 3.2756 66404
C(32) H(27) 3.5895 .
C(32) H(27) 3.5895 55503
C(32) H(35) 2.7822 .
C(32) H(35) 2.7822 55503
C(32) H(36) 3.0677 .
C(32) H(36) 3.0677 55503
C(32) H(38) 3.2097 64402
C(33) H(37) 3.2567 .
C(33) H(38) 3.2089 .
C(33) H(39) 1.9978 .
C(33) H(41) 2.0194 .
C(34) H(1) 3.5106 .
C(34) H(1) 3.5106 56503
C(34) H(9) 3.4384 .
C(34) H(9) 3.4384 56503
C(34) H(37) 2.5902 .
C(34) H(38) 2.6489 .
C(35) H(8) 3.5148 .
C(35) H(8) 3.5148 56503
C(35) H(37) 1.9976 .
C(35) H(39) 3.2318 .
C(35) H(40) 2.0281 .
C(37) H(12) 3.5272 55503
C(37) H(27) 3.4228 .
C(37) H(27) 2.6524 55503
C(37) H(30) 2.7678 .
C(37) H(31) 3.2320 .
C(37) H(31) 2.7827 55503
C(37) H(32) 3.2063 55503
C(37) H(34) 3.2208 55503
C(37) H(35) 3.3484 55503
H(2) C(19) 3.0173 66504
H(5) C(7) 3.3990 55503
H(5) C(9) 3.3109 55503
H(5) C(10) 3.3749 55503
H(5) C(19) 3.5086 64502
H(5) C(24) 2.9035 55503
H(6) C(15) 3.1385 66504
H(6) C(24) 3.3270 55503
H(10) C(10) 3.1674 66404
H(10) C(13) 3.5270 65402
H(12) C(37) 3.5272 55503
H(16) C(22) 2.7991 55503
H(17) C(24) 3.0287 55608
H(19) C(22) 3.1085 45608
H(19) C(24) 3.0136 55503
H(20) C(24) 3.5003 55503
H(22) C(32) 3.2756 65502
H(24) C(25) 3.4763 56503
H(25) C(6) 3.2957 56503
H(25) C(12) 3.1891 56503
H(25) C(15) 3.2186 56503
H(25) C(16) 3.3046 56503
H(25) C(17) 3.3650 56503
H(25) C(20) 3.0961 56503
H(25) C(26) 3.1131 56503
H(26) C(7) 3.2522 55503
H(26) C(9) 3.0262 55503
H(27) C(37) 2.6524 55503
H(28) C(15) 3.5978 56503
H(30) C(19) 3.2136 55503
H(30) C(25) 3.4076 64402
H(31) C(25) 3.5798 64402
H(31) C(25) 3.0089 66404
H(31) C(37) 2.7827 55503
H(32) C(37) 3.2063 55503
H(34) C(37) 3.2208 55503
H(35) C(37) 3.3484 55503
H(36) C(15) 3.4960 55503
H(36) C(16) 3.5683 55503
H(36) C(20) 3.5491 55503
H(36) C(26) 3.5138 55503
H(38) C(32) 3.2097 65502
H(39) C(14) 3.3797 65502
H(40) C(24) 3.5008 65502
H(40) C(24) 3.5008 66504
H(42) C(7) 3.2468 55503
H(43) C(13) 3.1537 65402
H(45) C(26) 3.1240 56503
H(46) C(7) 2.09(4) 55503
H(46) C(9) 3.31(5) 55503
H(47) N(5) 3.35(3) 55503
H(47) C(18) 2.91(3) 55503
H(47) C(19) 2.71(3) 55503
H(47) C(24) 2.95(3) 55503

loop_
_geom_torsion_atom_site_label_1
_geom_torsion_atom_site_label_2
_geom_torsion_atom_site_label_3
_geom_torsion_atom_site_label_4
_geom_torsion
N(5) Zr(1) N(4) C(9) 15.9(8)
C(14) Zr(1) N(4) C(9) -84(3)
C(23) Zr(1) N(4) C(9) 95(8)
N(4) Zr(1) N(5) C(6) 168.1(4)
N(4) Zr(1) N(5) C(8) -15.3(7)
C(14) Zr(1) N(5) C(6) -93.1(7)
C(14) Zr(1) N(5) C(8) 83(1)
C(23) Zr(1) N(5) C(6) 17(1)
C(23) Zr(1) N(5) C(8) -166.2(7)
N(4) Zr(1) C(14) Si(2) 0.0(-9)
N(5) Zr(1) C(14) Si(2) -72(6)
C(23) Zr(1) C(14) Si(2) -180.0(-9)
N(4) Zr(1) C(23) Si(3) 180.0(-9)
N(5) Zr(1) C(23) Si(3) -108(4)
C(14) Zr(1) C(23) Si(3) -1(4)
C(13) Si(2) C(14) Zr(1) 0(8)
C(24) Si(2) C(14) Zr(1) 119(5)
C(32) Si(3) C(23) Zr(1) 0.0(-9)
C(37) Si(3) C(23) Zr(1) -117(3)
Zr(1) N(4) C(9) C(7) 164.8(6)
Zr(1) N(4) C(9) C(8) -14.7(6)
Zr(1) N(5) C(6) C(12) -92.5(3)
Zr(1) N(5) C(6) C(16) 86.2(3)
C(8) N(5) C(6) C(12) 90.6(3)
C(8) N(5) C(6) C(16) -90.8(3)
Zr(1) N(5) C(8) C(9) 12.8(3)
Zr(1) N(5) C(8) C(10) -107.4(2)
Zr(1) N(5) C(8) C(17) 130.9(2)
C(6) N(5) C(8) C(9) -170.4(2)
C(6) N(5) C(8) C(10) 69.5(3)
C(6) N(5) C(8) C(17) -52.3(3)
N(5) C(6) C(12) C(11) 3.1(5)
N(5) C(6) C(12) C(20) 179.3(3)
C(16) C(6) C(12) C(11) -175.6(3)
C(16) C(6) C(12) C(20) 0.6(4)
N(5) C(6) C(16) C(15) -179.2(3)
N(5) C(6) C(16) C(18) -4.7(5)
C(12) C(6) C(16) C(15) -0.5(4)
C(12) C(6) C(16) C(18) 174.0(3)
C(27) C(7) C(9) N(4) 1.6(5)
C(27) C(7) C(9) C(8) -178.9(3)
N(5) C(8) C(9) N(4) 2.2(3)
N(5) C(8) C(9) C(7) -177.3(3)
C(10) C(8) C(9) N(4) 124.2(3)
C(10) C(8) C(9) C(7) -55.3(4)
C(17) C(8) C(9) N(4) -120.9(3)
C(17) C(8) C(9) C(7) 59.6(4)
C(21) C(11) C(12) C(6) -121.8(3)
C(21) C(11) C(12) C(20) 61.8(4)
C(22) C(11) C(12) C(6) 117.4(3)
C(22) C(11) C(12) C(20) -59.0(4)
C(6) C(12) C(20) C(26) 0.4(5)
C(11) C(12) C(20) C(26) 177.0(3)
C(26) C(15) C(16) C(6) -0.5(5)
C(26) C(15) C(16) C(18) -175.6(3)
C(16) C(15) C(26) C(20) 1.6(5)
C(6) C(16) C(18) C(19) -112.0(4)
C(6) C(16) C(18) C(25) 127.0(4)
C(15) C(16) C(18) C(19) 62.8(4)
C(15) C(16) C(18) C(25) -58.2(4)
C(12) C(20) C(26) C(15) -1.5(5)
C(35) C(28) C(31) C(29) 0(6)
C(35) C(28) C(31) C(34) -1(6)
C(31) C(28) C(35) C(33) 0.00(2)
C(31) C(29) C(30) C(33) 0.0(-9)
C(30) C(29) C(31) C(28) 0.0(-9)
C(30) C(29) C(31) C(34) -180.0(-9)
C(29) C(30) C(33) C(35) 0.00(2)
C(30) C(33) C(35) C(28) 0.00(2)
